data_4507456
loop_
_publ_author_name
'Gong, Yun'
'Jiang, Peng Gang'
'Li, Jian'
'Wu, Tao'
'Lin, Jian Hua'

_publ_section_title
;
 Metal(II) Complexes Based on Benzene-1,2,3-triyldioxy-triacetate:
 Structures and Photoluminescence Properties
;
_journal_issue 3
_journal_name_full 'Crystal Growth &amp; Design'
_journal_page_first 1059
_journal_paper_doi 10.1021/cg301331p
_journal_volume 13
_journal_year 2013
_chemical_formula_sum 'C24 H18 N2 O12 Zn'
_chemical_formula_weight 591.79
_chemical_name_systematic
; 
 ? 
;
_space_group_IT_number 2
_symmetry_cell_setting triclinic
_symmetry_space_group_name_Hall '-P 1'
_symmetry_space_group_name_H-M 'P -1'
_atom_sites_solution_hydrogens geom
_atom_sites_solution_primary direct
_atom_sites_solution_secondary difmap
_audit_creation_method SHELXL-97
_cell_angle_alpha 82.744(3)
_cell_angle_beta 71.295(3)
_cell_angle_gamma 79.519(3)
_cell_formula_units_Z 2
_cell_length_a 10.0028(4)
_cell_length_b 11.6509(4)
_cell_length_c 11.6923(4)
_cell_measurement_reflns_used 6812
_cell_measurement_temperature 293(2)
_cell_measurement_theta_max 28.8221
_cell_measurement_theta_min 2.3786
_cell_volume 1265.75(8)
_computing_cell_refinement 'CrysAlis RED(Oxford Diffraction, 2009)'
_computing_data_collection 'CrysAlis CCD(Oxford Diffraction, 2009)'
_computing_data_reduction 'CrysAlis RED(Oxford Diffraction, 2009)'
_computing_molecular_graphics 'SHELXTL (Sheldrick, 2008)'
_computing_publication_material 'publCIF (Westrip, 2010)'
_computing_structure_refinement 'SHELXTL (Sheldrick, 2008)'
_computing_structure_solution 'SHELXTL (Sheldrick, 2008)'
_diffrn_ambient_temperature 293(2)
_diffrn_measured_fraction_theta_full 0.999
_diffrn_measured_fraction_theta_max 0.999
_diffrn_measurement_device_type 'Oxford Diffraction Xcalibur/Sapphire3'
_diffrn_measurement_method '\w scans'
_diffrn_radiation_monochromator graphite
_diffrn_radiation_source 'Enhance (Mo) X-ray Source'
_diffrn_radiation_type MoK\a
_diffrn_radiation_wavelength 0.71073
_diffrn_reflns_av_R_equivalents 0.0267
_diffrn_reflns_av_sigmaI/netI 0.0366
_diffrn_reflns_limit_h_max 11
_diffrn_reflns_limit_h_min -11
_diffrn_reflns_limit_k_max 13
_diffrn_reflns_limit_k_min -13
_diffrn_reflns_limit_l_max 13
_diffrn_reflns_limit_l_min -13
_diffrn_reflns_number 11385
_diffrn_reflns_theta_full 25.01
_diffrn_reflns_theta_max 25.01
_diffrn_reflns_theta_min 2.38
_exptl_absorpt_coefficient_mu 1.039
_exptl_absorpt_correction_T_max 1.00000
_exptl_absorpt_correction_T_min 0.82199
_exptl_absorpt_correction_type multi-scan
_exptl_absorpt_process_details 'CrysAlis RED(Oxford Diffraction 2009)'
_exptl_crystal_colour colorless
_exptl_crystal_density_diffrn 1.553
_exptl_crystal_density_method 'not measured'
_exptl_crystal_description block
_exptl_crystal_F_000 598
_exptl_crystal_size_max 0.32
_exptl_crystal_size_mid 0.28
_exptl_crystal_size_min 0.23
_refine_diff_density_max 0.486
_refine_diff_density_min -0.332
_refine_diff_density_rms 0.081
_refine_ls_extinction_method none
_refine_ls_goodness_of_fit_ref 1.047
_refine_ls_hydrogen_treatment constr
_refine_ls_matrix_type full
_refine_ls_number_parameters 334
_refine_ls_number_reflns 4450
_refine_ls_number_restraints 0
_refine_ls_restrained_S_all 1.047
_refine_ls_R_factor_all 0.0496
_refine_ls_R_factor_gt 0.0381
_refine_ls_shift/su_max 0.000
_refine_ls_shift/su_mean 0.000
_refine_ls_structure_factor_coef Fsqd
_refine_ls_weighting_details 'calc w=1/[\s^2^(Fo^2^)+(0.0763P)^2^+0.0719P] where P=(Fo^2^+2Fc^2^)/3'
_refine_ls_weighting_scheme calc
_refine_ls_wR_factor_gt 0.1137
_refine_ls_wR_factor_ref 0.1172
_reflns_number_gt 3593
_reflns_number_total 4450
_reflns_threshold_expression >2sigma(I)
_cod_data_source_file cg301331p_si_001.cif
_cod_data_source_block 1122
_cod_depositor_comments
;
The following automatic conversions were performed:

'_symmetry_cell_setting' value 'Triclinic' changed to 'triclinic'
according to /home/saulius/struct/CIF-dictionaries/cif_core.dic
dictionary named 'cif_core.dic' version 2.4.2 from 2011-04-26.

Automatic conversion script
Id: cif_fix_values 1891 2012-01-12 08:04:46Z andrius 
;
_cod_original_sg_symbol_H-M P-1
_cod_database_code 4507456

loop_
_symmetry_equiv_pos_as_xyz
'x, y, z'
'-x, -y, -z'

loop_
_atom_site_label
_atom_site_type_symbol
_atom_site_fract_x
_atom_site_fract_y
_atom_site_fract_z
_atom_site_U_iso_or_equiv
_atom_site_adp_type
_atom_site_occupancy
_atom_site_symmetry_multiplicity
_atom_site_calc_flag
_atom_site_refinement_flags
Zn1 Zn 0.36203(4) 0.92536(3) 0.23692(3) 0.02686(14) Uani 1 1 d .
O1 O 0.2978(3) 0.61107(19) 0.16641(19) 0.0527(6) Uani 1 1 d .
O2 O 0.4225(2) 0.68640(18) 0.49502(17) 0.0459(5) Uani 1 1 d .
O3 O 0.4352(2) 0.72424(16) 0.26497(17) 0.0383(5) Uani 1 1 d .
O4 O 0.4207(3) 0.6263(2) -0.0592(2) 0.0579(6) Uani 1 1 d .
H4 H 0.4452 0.6479 -0.1314 0.087 Uiso 1 1 calc R
O5 O 0.2357(3) 0.5813(2) -0.1007(2) 0.0646(7) Uani 1 1 d .
O6 O 0.5048(3) 0.7553(2) 0.74732(19) 0.0577(6) Uani 1 1 d .
O7 O 0.5176(3) 0.8486(2) 0.5683(2) 0.0645(7) Uani 1 1 d .
O8 O 0.7146(2) 0.7590(2) -0.0086(2) 0.0558(6) Uani 1 1 d .
O9 O 0.5421(2) 0.88455(18) 0.10110(19) 0.0477(5) Uani 1 1 d .
O10 O 0.4584(3) 0.9456(2) 0.3630(2) 0.0619(7) Uani 1 1 d .
O11 O 0.3324(2) 1.10483(18) 0.20476(19) 0.0461(5) Uani 1 1 d .
O12 O 0.0211(3) 0.3389(3) 0.1739(3) 0.0957(10) Uani 1 1 d .
N1 N 0.2334(3) 0.9020(2) 0.1290(2) 0.0417(6) Uani 1 1 d .
N2 N 0.1698(3) 0.8861(2) 0.3712(2) 0.0445(6) Uani 1 1 d .
C1 C 0.2693(4) 0.9064(3) 0.0087(3) 0.0507(8) Uani 1 1 d .
H1 H 0.3581 0.9261 -0.0370 0.061 Uiso 1 1 calc R
C2 C 0.1783(4) 0.8824(3) -0.0507(4) 0.0625(10) Uani 1 1 d .
H2 H 0.2067 0.8858 -0.1348 0.075 Uiso 1 1 calc R
C3 C 0.0471(4) 0.8537(3) 0.0148(4) 0.0664(11) Uani 1 1 d .
H3 H -0.0147 0.8383 -0.0243 0.080 Uiso 1 1 calc R
C4 C 0.0072(4) 0.8479(3) 0.1401(4) 0.0587(9) Uani 1 1 d .
C5 C -0.1267(2) 0.8200(2) 0.2162(3) 0.0884(15) Uani 1 1 d .
H5 H -0.1933 0.8065 0.1812 0.106 Uiso 1 1 calc R
C6 C -0.1602(2) 0.8124(2) 0.3379(3) 0.0866(14) Uani 1 1 d R
H6 H -0.2492 0.7941 0.3849 0.104 Uiso 1 1 d R
C7 C -0.0612(2) 0.8321(2) 0.3962(3) 0.0606(10) Uani 1 1 d R
C8 C -0.0863(5) 0.8210(3) 0.5215(4) 0.0742(12) Uani 1 1 d .
H8 H -0.1720 0.7999 0.5727 0.089 Uiso 1 1 calc R
C9 C 0.0151(4) 0.8410(3) 0.5689(3) 0.0695(12) Uani 1 1 d .
H9 H -0.0002 0.8321 0.6521 0.083 Uiso 1 1 calc R
C10 C 0.14101(19) 0.87486(15) 0.49106(18) 0.0573(9) Uani 1 1 d .
H10 H 0.2084 0.8904 0.5241 0.069 Uiso 1 1 calc R
C11 C 0.06984(19) 0.86383(15) 0.32425(18) 0.0441(7) Uani 1 1 d R
C12 C 0.10447(19) 0.87220(15) 0.19480(18) 0.0428(7) Uani 1 1 d R
C13 C 0.4856(3) 0.7661(3) 0.6452(3) 0.0422(7) Uani 1 1 d .
C14 C 0.4161(4) 0.6717(3) 0.6189(3) 0.0443(7) Uani 1 1 d .
H14A H 0.4656 0.5951 0.6363 0.053 Uiso 1 1 calc R
H14B H 0.3175 0.6773 0.6697 0.053 Uiso 1 1 calc R
C15 C 0.3486(3) 0.6190(2) 0.4570(3) 0.0372(7) Uani 1 1 d .
C16 C 0.2660(4) 0.5379(3) 0.5293(3) 0.0474(8) Uani 1 1 d .
H16 H 0.2587 0.5241 0.6111 0.057 Uiso 1 1 calc R
C17 C 0.1946(2) 0.47779(16) 0.47834(17) 0.0534(9) Uani 1 1 d .
H17 H 0.1401 0.4229 0.5268 0.064 Uiso 1 1 calc R
C18 C 0.2019(2) 0.49673(16) 0.35859(17) 0.0492(8) Uani 1 1 d R
H18 H 0.1527 0.4556 0.3263 0.059 Uiso 1 1 d R
C19 C 0.2838(2) 0.57814(16) 0.28629(17) 0.0406(7) Uani 1 1 d R
C20 C 0.3585(3) 0.6381(2) 0.3352(2) 0.0342(6) Uani 1 1 d .
C21 C 0.5607(3) 0.6825(3) 0.1705(3) 0.0445(7) Uani 1 1 d .
H21A H 0.5401 0.6237 0.1295 0.053 Uiso 1 1 calc R
H21B H 0.6360 0.6468 0.2050 0.053 Uiso 1 1 calc R
C22 C 0.6086(3) 0.7828(3) 0.0819(3) 0.0398(7) Uani 1 1 d .
C23 C 0.2458(4) 0.5452(3) 0.1005(3) 0.0474(8) Uani 1 1 d .
H23A H 0.1423 0.5567 0.1281 0.057 Uiso 1 1 calc R
H23B H 0.2803 0.4625 0.1118 0.057 Uiso 1 1 calc R
C24 C 0.2993(3) 0.5870(3) -0.0305(3) 0.0443(7) Uani 1 1 d .

loop_
_atom_site_aniso_label
_atom_site_aniso_U_11
_atom_site_aniso_U_22
_atom_site_aniso_U_33
_atom_site_aniso_U_23
_atom_site_aniso_U_13
_atom_site_aniso_U_12
Zn1 0.0286(2) 0.0297(2) 0.0242(2) -0.00148(14) -0.00809(15) -0.00964(14)
O1 0.0812(17) 0.0527(14) 0.0362(12) 0.0001(10) -0.0256(12) -0.0282(12)
O2 0.0666(14) 0.0482(13) 0.0314(11) 0.0023(9) -0.0193(11) -0.0254(11)
O3 0.0471(12) 0.0345(11) 0.0315(10) -0.0019(8) -0.0057(9) -0.0136(9)
O4 0.0613(15) 0.0744(17) 0.0437(13) 0.0085(12) -0.0218(12) -0.0227(13)
O5 0.0768(17) 0.0786(18) 0.0532(15) -0.0115(13) -0.0368(14) -0.0135(14)
O6 0.0869(17) 0.0636(15) 0.0375(12) 0.0056(11) -0.0313(13) -0.0331(13)
O7 0.113(2) 0.0523(14) 0.0460(13) 0.0127(11) -0.0393(15) -0.0414(14)
O8 0.0453(13) 0.0707(16) 0.0390(12) 0.0003(11) -0.0015(11) -0.0014(11)
O9 0.0457(12) 0.0430(13) 0.0466(13) 0.0040(10) -0.0044(10) -0.0094(10)
O10 0.0928(19) 0.0515(14) 0.0616(15) 0.0064(12) -0.0482(15) -0.0242(13)
O11 0.0547(13) 0.0421(12) 0.0442(12) 0.0008(10) -0.0182(11) -0.0107(10)
O12 0.0736(19) 0.128(3) 0.082(2) -0.012(2) -0.0201(17) -0.0085(19)
N1 0.0450(15) 0.0392(14) 0.0423(15) -0.0034(11) -0.0131(12) -0.0099(11)
N2 0.0496(15) 0.0360(14) 0.0420(15) -0.0052(11) -0.0082(13) -0.0005(12)
C1 0.060(2) 0.051(2) 0.0422(18) -0.0067(15) -0.0167(17) -0.0065(16)
C2 0.086(3) 0.053(2) 0.058(2) -0.0163(18) -0.038(2) 0.003(2)
C3 0.075(3) 0.061(2) 0.081(3) -0.018(2) -0.046(2) -0.006(2)
C4 0.051(2) 0.051(2) 0.085(3) -0.0055(19) -0.034(2) -0.0104(16)
C5 0.057(3) 0.100(4) 0.125(4) 0.002(3) -0.043(3) -0.032(2)
C6 0.042(2) 0.093(3) 0.122(4) 0.006(3) -0.017(3) -0.027(2)
C7 0.046(2) 0.051(2) 0.070(3) 0.0033(18) 0.0008(18) -0.0087(16)
C8 0.062(2) 0.061(3) 0.073(3) 0.002(2) 0.014(2) -0.010(2)
C9 0.080(3) 0.057(2) 0.045(2) 0.0008(18) 0.009(2) 0.000(2)
C10 0.069(2) 0.050(2) 0.0412(19) -0.0027(16) -0.0086(18) 0.0036(17)
C11 0.0377(16) 0.0352(16) 0.056(2) -0.0035(14) -0.0088(15) -0.0055(13)
C12 0.0396(16) 0.0325(16) 0.056(2) -0.0057(14) -0.0142(15) -0.0051(13)
C13 0.0510(18) 0.0430(18) 0.0349(16) -0.0031(14) -0.0157(15) -0.0084(14)
C14 0.065(2) 0.0425(17) 0.0297(15) -0.0006(13) -0.0165(15) -0.0160(15)
C15 0.0469(17) 0.0320(15) 0.0360(15) -0.0030(12) -0.0146(14) -0.0104(12)
C16 0.063(2) 0.0475(18) 0.0328(16) 0.0038(14) -0.0114(15) -0.0205(15)
C17 0.066(2) 0.049(2) 0.0470(19) 0.0031(16) -0.0108(18) -0.0300(17)
C18 0.059(2) 0.050(2) 0.0450(18) -0.0026(15) -0.0171(16) -0.0242(16)
C19 0.0510(18) 0.0375(16) 0.0367(16) -0.0027(13) -0.0146(15) -0.0127(13)
C20 0.0427(16) 0.0287(14) 0.0317(15) 0.0003(12) -0.0109(13) -0.0089(12)
C21 0.0418(17) 0.0435(18) 0.0428(17) -0.0027(14) -0.0060(15) -0.0060(13)
C22 0.0371(16) 0.0502(19) 0.0337(16) -0.0012(14) -0.0135(14) -0.0071(14)
C23 0.0545(19) 0.0505(19) 0.0461(18) -0.0084(15) -0.0224(16) -0.0139(15)
C24 0.0542(19) 0.0411(17) 0.0424(17) -0.0092(14) -0.0226(16) -0.0011(14)

loop_
_atom_type_symbol
_atom_type_description
_atom_type_scat_dispersion_real
_atom_type_scat_dispersion_imag
_atom_type_scat_source
C C 0.0033 0.0016 'International Tables Vol C Tables 4.2.6.8 and 6.1.1.4'
Zn Zn 0.3494 0.9721 'International Tables Vol C Tables 4.2.6.8 and 6.1.1.4'
N N 0.0061 0.0033 'International Tables Vol C Tables 4.2.6.8 and 6.1.1.4'
O O 0.0106 0.0060 'International Tables Vol C Tables 4.2.6.8 and 6.1.1.4'
H H 0.0000 0.0000 'International Tables Vol C Tables 4.2.6.8 and 6.1.1.4'

loop_
_geom_angle_atom_site_label_1
_geom_angle_atom_site_label_2
_geom_angle_atom_site_label_3
_geom_angle
O9 Zn1 O10 96.93(10)
O9 Zn1 O11 99.51(9)
O10 Zn1 O11 88.27(9)
O9 Zn1 N2 153.32(9)
O10 Zn1 N2 93.52(10)
O11 Zn1 N2 105.30(9)
O9 Zn1 N1 91.40(9)
O10 Zn1 N1 171.24(10)
O11 Zn1 N1 93.02(9)
N2 Zn1 N1 77.78(10)
O9 Zn1 O3 73.34(7)
O10 Zn1 O3 86.70(8)
O11 Zn1 O3 170.66(8)
N2 Zn1 O3 82.88(8)
N1 Zn1 O3 93.15(8)
C19 O1 C23 119.4(2)
C15 O2 C14 117.6(2)
C20 O3 C21 115.2(2)
C20 O3 Zn1 129.73(16)
C21 O3 Zn1 112.35(16)
C24 O4 H4 109.5
C22 O9 Zn1 125.2(2)
C1 N1 C12 118.5(3)
C1 N1 Zn1 127.7(2)
C12 N1 Zn1 113.63(17)
C10 N2 C11 117.8(2)
C10 N2 Zn1 128.39(18)
C11 N2 Zn1 113.65(16)
N1 C1 C2 122.0(3)
N1 C1 H1 119.0
C2 C1 H1 119.0
C3 C2 C1 119.9(4)
C3 C2 H2 120.0
C1 C2 H2 120.0
C2 C3 C4 119.2(3)
C2 C3 H3 120.4
C4 C3 H3 120.4
C3 C4 C12 118.1(3)
C3 C4 C5 123.7(3)
C12 C4 C5 118.2(3)
C6 C5 C4 121.9(2)
C6 C5 H5 119.1
C4 C5 H5 119.1
C5 C6 C7 121.2
C5 C6 H6 119.4
C7 C6 H6 119.4
C11 C7 C8 117.1(3)
C11 C7 C6 118.60(15)
C8 C7 C6 124.3(2)
C9 C8 C7 120.1(4)
C9 C8 H8 119.9
C7 C8 H8 119.9
C8 C9 C10 119.0(4)
C8 C9 H9 120.5
C10 C9 H9 120.5
N2 C10 C9 123.0(3)
N2 C10 H10 118.5
C9 C10 H10 118.5
N2 C11 C7 122.9(2)
N2 C11 C12 117.22(13)
C7 C11 C12 119.87(15)
N1 C12 C4 122.1(2)
N1 C12 C11 117.67(13)
C4 C12 C11 120.20(19)
O7 C13 O6 124.3(3)
O7 C13 C14 119.8(3)
O6 C13 C14 115.9(3)
O2 C14 C13 108.7(2)
O2 C14 H14A 109.9
C13 C14 H14A 109.9
O2 C14 H14B 109.9
C13 C14 H14B 109.9
H14A C14 H14B 108.3
O2 C15 C16 125.8(3)
O2 C15 C20 114.7(3)
C16 C15 C20 119.5(3)
C17 C16 C15 119.2(3)
C17 C16 H16 120.4
C15 C16 H16 120.4
C18 C17 C16 121.97(15)
C18 C17 H17 119.0
C16 C17 H17 119.0
C17 C18 C19 119.0
C17 C18 H18 120.5
C19 C18 H18 120.5
O1 C19 C18 126.38(12)
O1 C19 C20 113.6(2)
C18 C19 C20 120.03(14)
C15 C20 C19 120.3(2)
C15 C20 O3 119.0(2)
C19 C20 O3 120.5(2)
O3 C21 C22 109.4(2)
O3 C21 H21A 109.8
C22 C21 H21A 109.8
O3 C21 H21B 109.8
C22 C21 H21B 109.8
H21A C21 H21B 108.2
O8 C22 O9 123.7(3)
O8 C22 C21 116.8(3)
O9 C22 C21 119.5(3)
O1 C23 C24 107.3(3)
O1 C23 H23A 110.3
C24 C23 H23A 110.3
O1 C23 H23B 110.3
C24 C23 H23B 110.3
H23A C23 H23B 108.5
O5 C24 O4 124.7(3)
O5 C24 C23 122.0(3)
O4 C24 C23 113.3(3)

loop_
_geom_bond_atom_site_label_1
_geom_bond_atom_site_label_2
_geom_bond_distance
Zn1 O9 2.009(2)
Zn1 O10 2.060(2)
Zn1 O11 2.061(2)
Zn1 N2 2.139(3)
Zn1 N1 2.140(2)
Zn1 O3 2.3387(19)
O1 C19 1.374(3)
O1 C23 1.416(3)
O2 C15 1.367(3)
O2 C14 1.420(3)
O3 C20 1.393(3)
O3 C21 1.434(3)
O4 C24 1.304(4)
O4 H4 0.8200
O5 C24 1.203(4)
O6 C13 1.257(3)
O7 C13 1.243(4)
O8 C22 1.253(4)
O9 C22 1.258(3)
N1 C1 1.332(4)
N1 C12 1.354(3)
N2 C10 1.331(3)
N2 C11 1.361(3)
C1 C2 1.391(5)
C1 H1 0.9300
C2 C3 1.368(6)
C2 H2 0.9300
C3 C4 1.385(5)
C3 H3 0.9300
C4 C12 1.408(4)
C4 C5 1.419(4)
C5 C6 1.3485
C5 H5 0.9300
C6 C7 1.4326
C6 H6 0.9300
C7 C11 1.397(3)
C7 C8 1.398(5)
C8 C9 1.367(6)
C8 H8 0.9300
C9 C10 1.387(4)
C9 H9 0.9300
C10 H10 0.9300
C11 C12 1.4349
C13 C14 1.513(4)
C14 H14A 0.9700
C14 H14B 0.9700
C15 C16 1.387(4)
C15 C20 1.388(4)
C16 C17 1.385(4)
C16 H16 0.9300
C17 C18 1.3699
C17 H17 0.9300
C18 C19 1.3862
C18 H18 0.9300
C19 C20 1.391(3)
C21 C22 1.500(4)
C21 H21A 0.9700
C21 H21B 0.9700
C23 C24 1.500(4)
C23 H23A 0.9700
C23 H23B 0.9700
